data_4331089
loop_
_publ_author_name
'Ashley M. McDaniel'
'Anthony K. Rapp\'e'
'Matthew P. Shores'

_publ_section_title
;
 Structural and Electronic Comparison of 1st Row Transition Metal
 Complexes of a Tripodal Iminopyridine Ligand
;
_journal_name_full 'Inorganic Chemistry'
_journal_page_first 12493
_journal_page_last 12502
_journal_paper_doi 10.1021/ic301909u
_journal_volume 51
_journal_year 2012
_chemical_formula_sum 'C31 H37 B2 Cr F8 N7 O7'
_chemical_formula_weight 845.30
_space_group_IT_number 2
_symmetry_cell_setting triclinic
_symmetry_space_group_name_Hall '-P 1'
_symmetry_space_group_name_H-M 'P -1'
_atom_sites_solution_hydrogens geom
_atom_sites_solution_primary direct
_atom_sites_solution_secondary difmap
_audit_creation_method 'Bruker SHELXTL'
_audit_update_record
;
2012-08-27 # Formatted by publCIF
;
_cell_angle_alpha 81.305(2)
_cell_angle_beta 71.683(2)
_cell_angle_gamma 71.499(2)
_cell_formula_units_Z 2
_cell_length_a 11.8630(4)
_cell_length_b 12.9273(5)
_cell_length_c 13.1753(5)
_cell_measurement_reflns_used 9822
_cell_measurement_temperature 120(2)
_cell_measurement_theta_max 33.18
_cell_measurement_theta_min 2.26
_cell_volume 1816.04(12)
_computing_cell_refinement 'Bruker SAINT'
_computing_data_collection 'Bruker APEX2'
_computing_data_reduction 'Bruker SAINT'
_computing_molecular_graphics 'Bruker SHELXTL'
_computing_publication_material 'Bruker SHELXTL'
_computing_structure_refinement 'Bruker SHELXTL'
_computing_structure_solution 'Bruker SHELXTL'
_diffrn_ambient_temperature 120(2)
_diffrn_measured_fraction_theta_full 0.998
_diffrn_measured_fraction_theta_max 0.998
_diffrn_measurement_device_type 'Bruker APEX-II CCD'
_diffrn_measurement_method '\f and \w scans'
_diffrn_radiation_monochromator graphite
_diffrn_radiation_source 'fine-focus sealed tube'
_diffrn_radiation_type MoK\a
_diffrn_radiation_wavelength 0.71073
_diffrn_reflns_av_R_equivalents 0.0321
_diffrn_reflns_av_sigmaI/netI 0.0402
_diffrn_reflns_limit_h_max 16
_diffrn_reflns_limit_h_min -16
_diffrn_reflns_limit_k_max 18
_diffrn_reflns_limit_k_min -17
_diffrn_reflns_limit_l_max 18
_diffrn_reflns_limit_l_min -18
_diffrn_reflns_number 42497
_diffrn_reflns_theta_full 30.51
_diffrn_reflns_theta_max 30.51
_diffrn_reflns_theta_min 2.40
_exptl_absorpt_coefficient_mu 0.413
_exptl_absorpt_correction_T_max 0.9290
_exptl_absorpt_correction_T_min 0.8252
_exptl_absorpt_correction_type multi-scan
_exptl_absorpt_process_details 'SADABS (Sheldrick, 1997)'
_exptl_crystal_colour brown
_exptl_crystal_density_diffrn 1.546
_exptl_crystal_description plate
_exptl_crystal_F_000 868
_exptl_crystal_size_max 0.48
_exptl_crystal_size_mid 0.26
_exptl_crystal_size_min 0.18
_refine_diff_density_max 1.126
_refine_diff_density_min -0.750
_refine_diff_density_rms 0.081
_refine_ls_extinction_method none
_refine_ls_goodness_of_fit_ref 1.028
_refine_ls_hydrogen_treatment constr
_refine_ls_matrix_type full
_refine_ls_number_parameters 513
_refine_ls_number_reflns 11060
_refine_ls_number_restraints 54
_refine_ls_restrained_S_all 1.039
_refine_ls_R_factor_all 0.0739
_refine_ls_R_factor_gt 0.0505
_refine_ls_shift/su_max 0.001
_refine_ls_shift/su_mean 0.000
_refine_ls_structure_factor_coef Fsqd
_refine_ls_weighting_details 'calc w=1/[\s^2^(Fo^2^)+(0.0634P)^2^+2.0507P] where P=(Fo^2^+2Fc^2^)/3'
_refine_ls_weighting_scheme calc
_refine_ls_wR_factor_gt 0.1281
_refine_ls_wR_factor_ref 0.1416
_reflns_number_gt 8406
_reflns_number_total 11060
_reflns_threshold_expression >2sigma(I)
_cod_data_source_file ic301909u_si_002_1.cif
_cod_data_source_block msn235
_cod_database_code 4331089

loop_
_symmetry_equiv_pos_as_xyz
'x, y, z'
'-x, -y, -z'

loop_
_atom_site_label
_atom_site_type_symbol
_atom_site_fract_x
_atom_site_fract_y
_atom_site_fract_z
_atom_site_U_iso_or_equiv
_atom_site_adp_type
_atom_site_occupancy
_atom_site_symmetry_multiplicity
_atom_site_calc_flag
_atom_site_refinement_flags
_atom_site_disorder_assembly
_atom_site_disorder_group
Cr1 Cr 0.67657(3) 0.64873(2) 0.20523(2) 0.01309(8) Uani 1 1 d . . .
N1 N 0.66846(16) 0.43179(14) 0.14113(14) 0.0197(3) Uani 1 1 d . . .
C1 C 0.6855(2) 0.45807(17) 0.02720(17) 0.0208(4) Uani 1 1 d . . .
H1A H 0.6371 0.4230 0.0017 0.025 Uiso 1 1 calc R . .
H1B H 0.7741 0.4287 -0.0119 0.025 Uiso 1 1 calc R . .
O1 O 1.06631(16) 0.93456(15) 0.16209(14) 0.0315(4) Uani 1 1 d . . .
C2 C 0.64367(19) 0.58161(16) 0.00330(16) 0.0187(4) Uani 1 1 d . . .
H2A H 0.6637 0.5980 -0.0751 0.022 Uiso 1 1 calc R . .
H2B H 0.5528 0.6099 0.0341 0.022 Uiso 1 1 calc R . .
N2 N 0.70676(15) 0.63545(13) 0.04981(13) 0.0157(3) Uani 1 1 d . . .
O2 O 0.94840(14) 0.86650(14) 0.31011(13) 0.0265(3) Uani 1 1 d . . .
O3 O 0.4881(2) 0.83999(16) 0.69382(14) 0.0407(5) Uani 1 1 d . . .
C3 C 0.78123(18) 0.68815(16) -0.01582(16) 0.0175(4) Uani 1 1 d . . .
H3A H 0.7948 0.6921 -0.0911 0.021 Uiso 1 1 calc R . .
N3 N 0.81581(14) 0.71887(13) 0.14094(13) 0.0147(3) Uani 1 1 d . . .
N4 N 0.80214(15) 0.50692(14) 0.24136(14) 0.0171(3) Uani 1 1 d . . .
O4 O 0.42873(16) 0.91449(14) 0.54669(13) 0.0288(4) Uani 1 1 d . . .
C4 C 0.84051(17) 0.73900(16) 0.03183(16) 0.0166(4) Uani 1 1 d . . .
O5 O 0.44206(17) 1.17822(13) 0.08626(16) 0.0330(4) Uani 1 1 d . . .
N5 N 0.66495(15) 0.66755(13) 0.36358(13) 0.0155(3) Uani 1 1 d . . .
C5 C 0.91330(19) 0.80828(17) -0.02390(17) 0.0201(4) Uani 1 1 d . . .
H5A H 0.9288 0.8217 -0.0992 0.024 Uiso 1 1 calc R . .
N6 N 0.51154(15) 0.61145(14) 0.25973(13) 0.0164(3) Uani 1 1 d . . .
O6 O 0.63755(14) 1.07861(12) 0.07892(12) 0.0226(3) Uani 1 1 d . . .
C6 C 0.96145(19) 0.85603(17) 0.03206(17) 0.0211(4) Uani 1 1 d . . .
H6A H 1.0095 0.9041 -0.0040 0.025 Uiso 1 1 calc R . .
N7 N 0.55032(14) 0.79812(13) 0.19066(13) 0.0144(3) Uani 1 1 d . . .
C7 C 0.93909(18) 0.83322(17) 0.14359(17) 0.0188(4) Uani 1 1 d . . .
C8 C 0.86774(17) 0.76400(16) 0.19400(16) 0.0169(4) Uani 1 1 d . . .
H8A H 0.8546 0.7474 0.2688 0.020 Uiso 1 1 calc R . .
C9 C 0.99285(19) 0.88305(18) 0.20446(18) 0.0220(4) Uani 1 1 d . . .
C10 C 1.0023(3) 0.9050(3) 0.3763(2) 0.0417(7) Uani 1 1 d . . .
H10A H 0.9632 0.8888 0.4520 0.063 Uiso 1 1 calc R . .
H10B H 0.9886 0.9841 0.3629 0.063 Uiso 1 1 calc R . .
H10C H 1.0916 0.8681 0.3589 0.063 Uiso 1 1 calc R . .
C11 C 0.7738(2) 0.35652(17) 0.17172(18) 0.0218(4) Uani 1 1 d . . .
H11A H 0.8145 0.2973 0.1212 0.026 Uiso 1 1 calc R . .
H11B H 0.7451 0.3231 0.2443 0.026 Uiso 1 1 calc R . .
C12 C 0.86723(19) 0.41591(17) 0.17100(17) 0.0209(4) Uani 1 1 d . . .
H12A H 0.9360 0.3651 0.1969 0.025 Uiso 1 1 calc R . .
H12B H 0.9024 0.4436 0.0973 0.025 Uiso 1 1 calc R . .
C13 C 0.82797(18) 0.50251(16) 0.32949(16) 0.0182(4) Uani 1 1 d . . .
H13A H 0.8931 0.4448 0.3471 0.022 Uiso 1 1 calc R . .
C14 C 0.75286(18) 0.59022(16) 0.40214(16) 0.0174(4) Uani 1 1 d . . .
C15 C 0.7657(2) 0.59254(18) 0.50244(17) 0.0210(4) Uani 1 1 d . . .
H15A H 0.8292 0.5387 0.5264 0.025 Uiso 1 1 calc R . .
C16 C 0.6830(2) 0.67596(18) 0.56725(17) 0.0223(4) Uani 1 1 d . . .
H16A H 0.6887 0.6797 0.6369 0.027 Uiso 1 1 calc R . .
C17 C 0.59209(19) 0.75367(17) 0.52897(16) 0.0197(4) Uani 1 1 d . . .
C18 C 0.58571(18) 0.74677(16) 0.42663(16) 0.0172(4) Uani 1 1 d . . .
H18A H 0.5231 0.8000 0.4010 0.021 Uiso 1 1 calc R . .
C19 C 0.4984(2) 0.83979(18) 0.60019(18) 0.0244(4) Uani 1 1 d . . .
C20 C 0.3246(3) 0.9930(2) 0.6109(2) 0.0395(6) Uani 1 1 d . . .
H20A H 0.2793 1.0443 0.5644 0.059 Uiso 1 1 calc R . .
H20B H 0.3543 1.0333 0.6492 0.059 Uiso 1 1 calc R . .
H20C H 0.2693 0.9549 0.6626 0.059 Uiso 1 1 calc R . .
C21 C 0.5453(2) 0.42899(17) 0.20694(18) 0.0221(4) Uani 1 1 d . . .
H21A H 0.5475 0.3530 0.2344 0.027 Uiso 1 1 calc R . .
H21B H 0.4870 0.4537 0.1626 0.027 Uiso 1 1 calc R . .
C22 C 0.4996(2) 0.50211(17) 0.30086(17) 0.0209(4) Uani 1 1 d . . .
H22A H 0.4118 0.5068 0.3390 0.025 Uiso 1 1 calc R . .
H22B H 0.5493 0.4710 0.3520 0.025 Uiso 1 1 calc R . .
C23 C 0.41359(18) 0.68921(17) 0.25359(16) 0.0187(4) Uani 1 1 d . . .
H23A H 0.3340 0.6777 0.2750 0.022 Uiso 1 1 calc R . .
C24 C 0.43120(18) 0.79552(17) 0.21220(16) 0.0173(4) Uani 1 1 d . . .
C25 C 0.33607(19) 0.88728(18) 0.19808(18) 0.0222(4) Uani 1 1 d . . .
H25A H 0.2540 0.8827 0.2134 0.027 Uiso 1 1 calc R . .
C26 C 0.3626(2) 0.98564(18) 0.16134(18) 0.0230(4) Uani 1 1 d . . .
H26A H 0.2992 1.0495 0.1509 0.028 Uiso 1 1 calc R . .
C27 C 0.48382(19) 0.98879(16) 0.14008(16) 0.0177(4) Uani 1 1 d . . .
C28 C 0.57452(18) 0.89426(16) 0.15551(15) 0.0159(4) Uani 1 1 d . . .
H28A H 0.6571 0.8975 0.1407 0.019 Uiso 1 1 calc R . .
C29 C 0.5164(2) 1.09323(17) 0.09985(16) 0.0203(4) Uani 1 1 d . . .
C30 C 0.6774(2) 1.17641(19) 0.0469(2) 0.0302(5) Uani 1 1 d . . .
H30A H 0.7674 1.1573 0.0334 0.045 Uiso 1 1 calc R . .
H30B H 0.6364 1.2277 0.1042 0.045 Uiso 1 1 calc R . .
H30C H 0.6553 1.2106 -0.0185 0.045 Uiso 1 1 calc R . .
B1 B 0.7541(3) 0.2489(2) 0.4727(2) 0.0315(6) Uani 1 1 d D . .
F1 F 0.72588(16) 0.17490(14) 0.55673(12) 0.0395(4) Uani 1 1 d D A .
F2A F 0.6508(3) 0.3165(3) 0.4499(3) 0.0399(9) Uiso 0.578(9) 1 d PD A 1
F3A F 0.8389(3) 0.1860(3) 0.3841(3) 0.0435(10) Uiso 0.578(9) 1 d PD A 1
F4A F 0.8190(5) 0.3082(3) 0.5001(3) 0.0500(11) Uiso 0.578(9) 1 d PD A 1
F2B F 0.6549(4) 0.2829(4) 0.4249(4) 0.0343(12) Uiso 0.422(9) 1 d PD A 2
F3B F 0.8571(5) 0.2147(6) 0.3937(4) 0.0563(16) Uiso 0.422(9) 1 d PD A 2
F4B F 0.7662(7) 0.3378(5) 0.5138(4) 0.0544(16) Uiso 0.422(9) 1 d PD A 2
B2A B 0.1305(3) 0.5648(3) 0.2502(3) 0.0263(6) Uiso 0.835(4) 1 d PD B 1
F5A F 0.16085(17) 0.66165(16) 0.21400(16) 0.0392(5) Uani 0.835(4) 1 d PD B 1
F6A F 0.23959(17) 0.48320(19) 0.25425(15) 0.0398(6) Uani 0.835(4) 1 d PD B 1
F7 F 0.04423(15) 0.57263(16) 0.35005(13) 0.0462(4) Uani 1 1 d D . .
F8 F 0.07800(14) 0.53937(14) 0.17759(13) 0.0391(4) Uani 1 1 d D . .
B2B B 0.1228(10) 0.5172(10) 0.2590(9) 0.022(3) Uiso 0.165(4) 1 d PD B 2
F5B F 0.1496(11) 0.4033(8) 0.2750(9) 0.052(3) Uiso 0.165(4) 1 d PD B 2
F6B F 0.2284(10) 0.5508(11) 0.2306(9) 0.049(3) Uiso 0.165(4) 1 d PD B 2
C31 C 0.1512(5) 0.2149(6) 0.3308(4) 0.0959(18) Uani 1 1 d . . .
H31A H 0.0966 0.2717 0.3802 0.144 Uiso 1 1 calc R . .
H31B H 0.2189 0.2412 0.2814 0.144 Uiso 1 1 calc R . .
H31C H 0.1858 0.1490 0.3716 0.144 Uiso 1 1 calc R . .
O7 O 0.0862(2) 0.1914(2) 0.27499(18) 0.0565(6) Uani 1 1 d . . .
H7 H 0.0177 0.1865 0.3164 0.085 Uiso 1 1 calc R . .

loop_
_atom_site_aniso_label
_atom_site_aniso_U_11
_atom_site_aniso_U_22
_atom_site_aniso_U_33
_atom_site_aniso_U_23
_atom_site_aniso_U_13
_atom_site_aniso_U_12
Cr1 0.01411(14) 0.01139(14) 0.01340(15) 0.00028(10) -0.00374(10) -0.00376(10)
N1 0.0225(8) 0.0166(8) 0.0191(8) -0.0001(6) -0.0045(6) -0.0062(7)
C1 0.0282(10) 0.0171(10) 0.0189(10) -0.0017(7) -0.0072(8) -0.0082(8)
O1 0.0301(8) 0.0366(10) 0.0355(10) 0.0016(7) -0.0107(7) -0.0204(7)
C2 0.0245(9) 0.0168(9) 0.0176(9) -0.0002(7) -0.0081(7) -0.0082(7)
N2 0.0180(7) 0.0130(7) 0.0161(8) -0.0007(6) -0.0054(6) -0.0041(6)
O2 0.0228(7) 0.0356(9) 0.0246(8) -0.0063(7) -0.0055(6) -0.0124(7)
O3 0.0600(13) 0.0359(11) 0.0194(9) -0.0088(7) -0.0063(8) -0.0060(9)
C3 0.0192(9) 0.0158(9) 0.0157(9) -0.0009(7) -0.0033(7) -0.0042(7)
N3 0.0145(7) 0.0134(7) 0.0149(7) -0.0004(6) -0.0037(6) -0.0030(6)
N4 0.0161(7) 0.0139(8) 0.0199(8) -0.0002(6) -0.0040(6) -0.0038(6)
O4 0.0312(8) 0.0237(8) 0.0259(8) -0.0094(6) -0.0038(6) -0.0008(7)
C4 0.0158(8) 0.0146(9) 0.0163(9) -0.0007(7) -0.0020(7) -0.0029(7)
O5 0.0361(9) 0.0165(8) 0.0467(11) 0.0076(7) -0.0207(8) -0.0036(7)
N5 0.0166(7) 0.0146(8) 0.0147(8) 0.0005(6) -0.0034(6) -0.0050(6)
C5 0.0198(9) 0.0193(10) 0.0182(9) 0.0001(7) -0.0011(7) -0.0062(7)
N6 0.0196(7) 0.0148(8) 0.0150(8) -0.0003(6) -0.0032(6) -0.0072(6)
O6 0.0264(7) 0.0164(7) 0.0242(8) -0.0005(6) -0.0046(6) -0.0078(6)
C6 0.0190(9) 0.0194(10) 0.0242(10) 0.0030(8) -0.0032(7) -0.0092(7)
N7 0.0148(7) 0.0145(8) 0.0138(7) -0.0003(6) -0.0041(6) -0.0043(6)
C7 0.0153(8) 0.0174(9) 0.0226(10) -0.0019(7) -0.0044(7) -0.0041(7)
C8 0.0144(8) 0.0175(9) 0.0182(9) -0.0008(7) -0.0047(7) -0.0037(7)
C9 0.0184(9) 0.0215(10) 0.0278(11) -0.0014(8) -0.0080(8) -0.0066(8)
C10 0.0394(14) 0.065(2) 0.0344(14) -0.0066(13) -0.0158(11) -0.0269(14)
C11 0.0285(10) 0.0128(9) 0.0230(10) -0.0012(7) -0.0079(8) -0.0039(8)
C12 0.0216(9) 0.0156(9) 0.0225(10) -0.0041(7) -0.0056(7) -0.0005(7)
C13 0.0186(9) 0.0139(9) 0.0203(9) 0.0023(7) -0.0062(7) -0.0029(7)
C14 0.0189(8) 0.0162(9) 0.0166(9) 0.0024(7) -0.0048(7) -0.0062(7)
C15 0.0228(9) 0.0228(10) 0.0182(9) 0.0033(8) -0.0082(7) -0.0072(8)
C16 0.0289(10) 0.0241(11) 0.0160(9) 0.0007(8) -0.0065(8) -0.0109(8)
C17 0.0236(9) 0.0194(10) 0.0163(9) -0.0018(7) -0.0026(7) -0.0089(8)
C18 0.0189(8) 0.0157(9) 0.0164(9) 0.0001(7) -0.0042(7) -0.0055(7)
C19 0.0317(11) 0.0214(11) 0.0193(10) -0.0053(8) -0.0016(8) -0.0100(9)
C20 0.0379(14) 0.0261(13) 0.0421(15) -0.0135(11) 0.0025(11) -0.0008(10)
C21 0.0267(10) 0.0170(10) 0.0245(10) -0.0003(8) -0.0052(8) -0.0112(8)
C22 0.0246(10) 0.0171(9) 0.0209(10) 0.0017(7) -0.0027(8) -0.0109(8)
C23 0.0167(8) 0.0202(10) 0.0200(9) -0.0008(7) -0.0036(7) -0.0082(7)
C24 0.0161(8) 0.0184(9) 0.0172(9) -0.0015(7) -0.0044(7) -0.0047(7)
C25 0.0160(9) 0.0235(11) 0.0261(11) 0.0002(8) -0.0072(7) -0.0040(8)
C26 0.0217(9) 0.0185(10) 0.0258(11) 0.0004(8) -0.0096(8) 0.0004(8)
C27 0.0223(9) 0.0145(9) 0.0162(9) -0.0003(7) -0.0073(7) -0.0035(7)
C28 0.0182(8) 0.0153(9) 0.0144(9) -0.0009(7) -0.0044(7) -0.0051(7)
C29 0.0282(10) 0.0166(9) 0.0169(9) 0.0003(7) -0.0095(8) -0.0052(8)
C30 0.0372(12) 0.0209(11) 0.0345(13) -0.0020(9) -0.0063(10) -0.0146(10)
B1 0.0328(13) 0.0357(15) 0.0260(13) 0.0053(11) -0.0076(10) -0.0138(11)
F1 0.0486(9) 0.0438(9) 0.0316(8) 0.0144(7) -0.0168(7) -0.0232(8)
F5A 0.0357(10) 0.0380(11) 0.0455(12) 0.0016(8) -0.0126(8) -0.0135(8)
F6A 0.0301(9) 0.0461(13) 0.0309(10) 0.0039(9) -0.0110(7) 0.0054(8)
F7 0.0346(8) 0.0633(12) 0.0295(8) -0.0049(8) 0.0032(6) -0.0102(8)
F8 0.0308(7) 0.0533(10) 0.0362(8) -0.0022(7) -0.0087(6) -0.0172(7)
C31 0.079(3) 0.169(6) 0.061(3) -0.023(3) -0.014(2) -0.063(4)
O7 0.0554(14) 0.0752(18) 0.0411(13) -0.0055(12) -0.0099(10) -0.0245(13)

loop_
_atom_type_symbol
_atom_type_description
_atom_type_scat_dispersion_real
_atom_type_scat_dispersion_imag
_atom_type_scat_source
C C 0.0033 0.0016 'International Tables Vol C Tables 4.2.6.8 and 6.1.1.4'
H H 0.0000 0.0000 'International Tables Vol C Tables 4.2.6.8 and 6.1.1.4'
B B 0.0013 0.0007 'International Tables Vol C Tables 4.2.6.8 and 6.1.1.4'
N N 0.0061 0.0033 'International Tables Vol C Tables 4.2.6.8 and 6.1.1.4'
O O 0.0106 0.0060 'International Tables Vol C Tables 4.2.6.8 and 6.1.1.4'
F F 0.0171 0.0103 'International Tables Vol C Tables 4.2.6.8 and 6.1.1.4'
Cr Cr 0.3209 0.6236 'International Tables Vol C Tables 4.2.6.8 and 6.1.1.4'

loop_
_geom_angle_atom_site_label_1
_geom_angle_atom_site_label_2
_geom_angle_atom_site_label_3
_geom_angle
N2 Cr1 N3 79.04(7)
N2 Cr1 N6 97.98(7)
N3 Cr1 N6 166.89(7)
N2 Cr1 N7 87.54(7)
N3 Cr1 N7 89.36(6)
N6 Cr1 N7 77.72(6)
N2 Cr1 N4 100.76(7)
N3 Cr1 N4 89.82(6)
N6 Cr1 N4 103.29(7)
N7 Cr1 N4 171.35(7)
N2 Cr1 N5 173.09(6)
N3 Cr1 N5 94.21(6)
N6 Cr1 N5 88.93(6)
N7 Cr1 N5 93.93(6)
N4 Cr1 N5 77.53(7)
C11 N1 C1 116.34(17)
C11 N1 C21 117.68(17)
C1 N1 C21 117.41(17)
N1 C1 C2 111.10(17)
N1 C1 H1A 109.4
C2 C1 H1A 109.4
N1 C1 H1B 109.4
C2 C1 H1B 109.4
H1A C1 H1B 108.0
N2 C2 C1 109.78(16)
N2 C2 H2A 109.7
C1 C2 H2A 109.7
N2 C2 H2B 109.7
C1 C2 H2B 109.7
H2A C2 H2B 108.2
C3 N2 C2 117.86(17)
C3 N2 Cr1 116.07(14)
C2 N2 Cr1 125.76(12)
C9 O2 C10 116.25(18)
N2 C3 C4 116.31(18)
N2 C3 H3A 121.8
C4 C3 H3A 121.8
C8 N3 C4 118.25(16)
C8 N3 Cr1 127.19(13)
C4 N3 Cr1 113.34(13)
C13 N4 C12 118.96(17)
C13 N4 Cr1 116.35(14)
C12 N4 Cr1 124.59(14)
C19 O4 C20 115.7(2)
N3 C4 C5 121.64(18)
N3 C4 C3 113.68(16)
C5 C4 C3 124.61(18)
C18 N5 C14 118.55(17)
C18 N5 Cr1 127.41(14)
C14 N5 Cr1 114.00(13)
C6 C5 C4 119.03(19)
C6 C5 H5A 120.5
C4 C5 H5A 120.5
C23 N6 C22 119.01(17)
C23 N6 Cr1 116.77(13)
C22 N6 Cr1 124.18(13)
C29 O6 C30 115.63(18)
C5 C6 C7 119.48(18)
C5 C6 H6A 120.3
C7 C6 H6A 120.3
C28 N7 C24 117.73(17)
C28 N7 Cr1 127.15(13)
C24 N7 Cr1 114.94(13)
C8 C7 C6 118.99(19)
C8 C7 C9 121.21(19)
C6 C7 C9 119.80(18)
N3 C8 C7 122.52(19)
N3 C8 H8A 118.7
C7 C8 H8A 118.7
O1 C9 O2 124.6(2)
O1 C9 C7 123.2(2)
O2 C9 C7 112.15(17)
O2 C10 H10A 109.5
O2 C10 H10B 109.5
H10A C10 H10B 109.5
O2 C10 H10C 109.5
H10A C10 H10C 109.5
H10B C10 H10C 109.5
N1 C11 C12 110.61(17)
N1 C11 H11A 109.5
C12 C11 H11A 109.5
N1 C11 H11B 109.5
C12 C11 H11B 109.5
H11A C11 H11B 108.1
N4 C12 C11 108.05(16)
N4 C12 H12A 110.1
C11 C12 H12A 110.1
N4 C12 H12B 110.1
C11 C12 H12B 110.1
H12A C12 H12B 108.4
N4 C13 C14 117.23(18)
N4 C13 H13A 121.4
C14 C13 H13A 121.4
N5 C14 C15 122.78(19)
N5 C14 C13 113.73(17)
C15 C14 C13 123.43(19)
C14 C15 C16 118.1(2)
C14 C15 H15A 120.9
C16 C15 H15A 120.9
C17 C16 C15 119.2(2)
C17 C16 H16A 120.4
C15 C16 H16A 120.4
C16 C17 C18 119.43(19)
C16 C17 C19 119.58(19)
C18 C17 C19 120.9(2)
N5 C18 C17 121.87(19)
N5 C18 H18A 119.1
C17 C18 H18A 119.1
O3 C19 O4 125.1(2)
O3 C19 C17 123.7(2)
O4 C19 C17 111.28(19)
O4 C20 H20A 109.5
O4 C20 H20B 109.5
H20A C20 H20B 109.5
O4 C20 H20C 109.5
H20A C20 H20C 109.5
H20B C20 H20C 109.5
N1 C21 C22 111.19(17)
N1 C21 H21A 109.4
C22 C21 H21A 109.4
N1 C21 H21B 109.4
C22 C21 H21B 109.4
H21A C21 H21B 108.0
N6 C22 C21 108.80(16)
N6 C22 H22A 109.9
C21 C22 H22A 109.9
N6 C22 H22B 109.9
C21 C22 H22B 109.9
H22A C22 H22B 108.3
N6 C23 C24 116.54(17)
N6 C23 H23A 121.7
C24 C23 H23A 121.7
N7 C24 C25 122.48(18)
N7 C24 C23 113.59(17)
C25 C24 C23 123.91(18)
C26 C25 C24 119.11(19)
C26 C25 H25A 120.4
C24 C25 H25A 120.4
C25 C26 C27 118.57(19)
C25 C26 H26A 120.7
C27 C26 H26A 120.7
C28 C27 C26 119.48(18)
C28 C27 C29 120.29(18)
C26 C27 C29 120.23(18)
N7 C28 C27 122.64(18)
N7 C28 H28A 118.7
C27 C28 H28A 118.7
O5 C29 O6 125.0(2)
O5 C29 C27 123.6(2)
O6 C29 C27 111.35(17)
O6 C30 H30A 109.5
O6 C30 H30B 109.5
H30A C30 H30B 109.5
O6 C30 H30C 109.5
H30A C30 H30C 109.5
H30B C30 H30C 109.5
F3B B1 F2A 119.8(3)
F3B B1 F1 117.6(4)
F2A B1 F1 111.5(2)
F2A B1 F4A 110.7(3)
F1 B1 F4A 108.2(3)
F3B B1 F4B 106.4(4)
F1 B1 F4B 108.2(3)
F3B B1 F2B 106.1(4)
F1 B1 F2B 107.5(3)
F4A B1 F2B 131.3(3)
F4B B1 F2B 111.0(4)
F2A B1 F3A 113.1(3)
F1 B1 F3A 106.5(3)
F4A B1 F3A 106.6(3)
F4B B1 F3A 128.0(3)
F7 B2A F5A 112.0(3)
F7 B2A F6A 110.2(2)
F5A B2A F6A 107.7(2)
F7 B2A F8 107.8(2)
F5A B2A F8 108.9(2)
F6A B2A F8 110.3(3)
F8 B2B F6B 107.7(9)
F8 B2B F7 114.2(8)
F6B B2B F7 105.9(9)
F8 B2B F5B 103.9(9)
F6B B2B F5B 111.8(11)
F7 B2B F5B 113.4(9)
O7 C31 H31A 109.5
O7 C31 H31B 109.5
H31A C31 H31B 109.5
O7 C31 H31C 109.5
H31A C31 H31C 109.5
H31B C31 H31C 109.5
C31 O7 H7 109.5

loop_
_geom_bond_atom_site_label_1
_geom_bond_atom_site_label_2
_geom_bond_distance
Cr1 N2 1.9893(17)
Cr1 N3 2.0266(16)
Cr1 N6 2.0472(16)
Cr1 N7 2.0598(16)
Cr1 N4 2.0627(17)
Cr1 N5 2.0934(17)
N1 C11 1.448(3)
N1 C1 1.452(3)
N1 C21 1.454(3)
C1 C2 1.529(3)
C1 H1A 0.9900
C1 H1B 0.9900
O1 C9 1.210(3)
C2 N2 1.472(3)
C2 H2A 0.9900
C2 H2B 0.9900
N2 C3 1.310(2)
O2 C9 1.335(3)
O2 C10 1.450(3)
O3 C19 1.201(3)
C3 C4 1.420(3)
C3 H3A 0.9500
N3 C8 1.353(3)
N3 C4 1.375(3)
N4 C13 1.280(3)
N4 C12 1.464(3)
O4 C19 1.329(3)
O4 C20 1.442(3)
C4 C5 1.407(3)
O5 C29 1.201(3)
N5 C18 1.333(3)
N5 C14 1.365(3)
C5 C6 1.370(3)
C5 H5A 0.9500
N6 C23 1.289(3)
N6 C22 1.469(2)
O6 C29 1.331(3)
O6 C30 1.446(3)
C6 C7 1.411(3)
C6 H6A 0.9500
N7 C28 1.346(2)
N7 C24 1.361(2)
C7 C8 1.381(3)
C7 C9 1.484(3)
C8 H8A 0.9500
C10 H10A 0.9800
C10 H10B 0.9800
C10 H10C 0.9800
C11 C12 1.533(3)
C11 H11A 0.9900
C11 H11B 0.9900
C12 H12A 0.9900
C12 H12B 0.9900
C13 C14 1.465(3)
C13 H13A 0.9500
C14 C15 1.383(3)
C15 C16 1.391(3)
C15 H15A 0.9500
C16 C17 1.389(3)
C16 H16A 0.9500
C17 C18 1.392(3)
C17 C19 1.493(3)
C18 H18A 0.9500
C20 H20A 0.9800
C20 H20B 0.9800
C20 H20C 0.9800
C21 C22 1.525(3)
C21 H21A 0.9900
C21 H21B 0.9900
C22 H22A 0.9900
C22 H22B 0.9900
C23 C24 1.454(3)
C23 H23A 0.9500
C24 C25 1.390(3)
C25 C26 1.386(3)
C25 H25A 0.9500
C26 C27 1.389(3)
C26 H26A 0.9500
C27 C28 1.386(3)
C27 C29 1.496(3)
C28 H28A 0.9500
C30 H30A 0.9800
C30 H30B 0.9800
C30 H30C 0.9800
B1 F3B 1.329(6)
B1 F2A 1.352(4)
B1 F1 1.380(3)
B1 F4A 1.394(4)
B1 F4B 1.406(6)
B1 F2B 1.425(5)
B1 F3A 1.437(5)
B2A F7 1.384(3)
B2A F5A 1.387(4)
B2A F6A 1.397(4)
B2A F8 1.418(4)
F7 B2B 1.398(11)
F8 B2B 1.298(11)
B2B F6B 1.379(12)
B2B F5B 1.401(13)
C31 O7 1.342(5)
C31 H31A 0.9800
C31 H31B 0.9800
C31 H31C 0.9800
O7 H7 0.8400
